data_4032778
loop_
_publ_author_name
'Ben Jamaa, Abdelkhalek'
'Grellepois, Fabienne'

_publ_section_title
;
 Diastereoselective Ritter-like Reaction on Cyclic Trifluoromethylated
 N,O-Acetals Derived from l-Tartaric Acid.
;
_journal_issue 19
_journal_name_full 'The Journal of organic chemistry'
_journal_page_first 10360
_journal_page_last 10375
_journal_paper_doi 10.1021/acs.joc.7b01814
_journal_volume 82
_journal_year 2017
_chemical_absolute_configuration ad
_chemical_formula_sum 'C26 H24 F3 N O4'
_chemical_formula_weight 471.46
_chemical_name_systematic
;
 ?
;
_space_group_IT_number 19
_symmetry_cell_setting orthorhombic
_symmetry_space_group_name_Hall 'P 2ac 2ab'
_symmetry_space_group_name_H-M 'P 21 21 21'
_atom_sites_solution_hydrogens geom
_atom_sites_solution_primary direct
_atom_sites_solution_secondary difmap
_audit_creation_method SHELXL-97
_cell_angle_alpha 90.00
_cell_angle_beta 90.00
_cell_angle_gamma 90.00
_cell_formula_units_Z 4
_cell_length_a 10.2367(4)
_cell_length_b 10.4404(4)
_cell_length_c 21.1129(7)
_cell_measurement_reflns_used 9886
_cell_measurement_temperature 100(2)
_cell_measurement_theta_max 72.29
_cell_measurement_theta_min 4.19
_cell_volume 2256.45(14)
_computing_cell_refinement 'Bruker SAINT'
_computing_data_collection 'Bruker APEX2'
_computing_data_reduction 'Bruker SAINT'
_computing_molecular_graphics 'Ortep-3 for Windows (Farrugia, 1997)'
_computing_publication_material 'WinGX publication routines (Farrugia, 1999)'
_computing_structure_refinement 'SHELXL-97 (Sheldrick, 1997)'
_computing_structure_solution 'SHELXS-97 (Sheldrick 2008)'
_diffrn_ambient_temperature 100(2)
_diffrn_measured_fraction_theta_full 0.998
_diffrn_measured_fraction_theta_max 0.998
_diffrn_measurement_device_type CMOS
_diffrn_measurement_method '\f and \w scans'
_diffrn_radiation_monochromator 'multilayer mirrors'
_diffrn_radiation_source microsource
_diffrn_radiation_type CuK\a
_diffrn_radiation_wavelength 1.54178
_diffrn_reflns_av_R_equivalents 0.0337
_diffrn_reflns_av_sigmaI/netI 0.0155
_diffrn_reflns_limit_h_max 12
_diffrn_reflns_limit_h_min -12
_diffrn_reflns_limit_k_max 12
_diffrn_reflns_limit_k_min -12
_diffrn_reflns_limit_l_max 26
_diffrn_reflns_limit_l_min -23
_diffrn_reflns_number 39925
_diffrn_reflns_theta_full 72.32
_diffrn_reflns_theta_max 72.32
_diffrn_reflns_theta_min 4.19
_diffrn_standards_number 0
_exptl_absorpt_coefficient_mu 0.928
_exptl_absorpt_correction_type none
_exptl_crystal_colour colourless
_exptl_crystal_density_diffrn 1.388
_exptl_crystal_density_method 'not measured'
_exptl_crystal_description prismatic
_exptl_crystal_F_000 984
_exptl_crystal_size_max 0.2
_exptl_crystal_size_mid 0.2
_exptl_crystal_size_min 0.2
_refine_diff_density_max 0.157
_refine_diff_density_min -0.201
_refine_diff_density_rms 0.037
_refine_ls_abs_structure_details 'Flack H D (1983), Acta Cryst. A39, 876-881'
_refine_ls_abs_structure_Flack -0.02(7)
_refine_ls_extinction_method none
_refine_ls_goodness_of_fit_ref 1.067
_refine_ls_hydrogen_treatment mixed
_refine_ls_matrix_type full
_refine_ls_number_parameters 319
_refine_ls_number_reflns 4445
_refine_ls_number_restraints 0
_refine_ls_restrained_S_all 1.067
_refine_ls_R_factor_all 0.0259
_refine_ls_R_factor_gt 0.0249
_refine_ls_shift/su_max 0.002
_refine_ls_shift/su_mean 0.000
_refine_ls_structure_factor_coef Fsqd
_refine_ls_weighting_details 'calc w=1/[\s^2^(Fo^2^)+(0.0324P)^2^+0.4150P] where P=(Fo^2^+2Fc^2^)/3'
_refine_ls_weighting_scheme calc
_refine_ls_wR_factor_gt 0.0612
_refine_ls_wR_factor_ref 0.0618
_reflns_number_gt 4329
_reflns_number_total 4445
_reflns_threshold_expression >2sigma(I)
_cod_data_source_file jo7b01814_si_001.cif
_cod_data_source_block cu_16fg022_0ma_compound_2a
_cod_depositor_comments 'Adding full bibliography for 4032778--4032780.cif.'
_cod_original_sg_symbol_H-M P2(1)2(1)2(1)
_cod_database_code 4032778

loop_
_symmetry_equiv_pos_as_xyz
'x, y, z'
'-x+1/2, -y, z+1/2'
'-x, y+1/2, -z+1/2'
'x+1/2, -y+1/2, -z'

loop_
_atom_site_label
_atom_site_type_symbol
_atom_site_fract_x
_atom_site_fract_y
_atom_site_fract_z
_atom_site_U_iso_or_equiv
_atom_site_adp_type
_atom_site_occupancy
_atom_site_symmetry_multiplicity
_atom_site_calc_flag
_atom_site_refinement_flags
F1 F 0.49535(7) 0.84431(7) 0.67741(3) 0.02670(17) Uani 1 1 d .
F2 F 0.39773(8) 1.02009(7) 0.65225(4) 0.02755(17) Uani 1 1 d .
F3 F 0.29562(8) 0.87765(7) 0.70658(3) 0.02956(18) Uani 1 1 d .
O2 O 0.32836(8) 0.63331(8) 0.66280(3) 0.01786(17) Uani 1 1 d .
O1 O 0.21254(8) 0.88539(8) 0.58539(4) 0.02096(18) Uani 1 1 d .
O4 O 0.60327(9) 0.77326(9) 0.49753(4) 0.02513(19) Uani 1 1 d .
O3 O 0.46954(10) 0.54414(8) 0.52849(4) 0.0247(2) Uani 1 1 d .
N1 N 0.42925(10) 0.86094(10) 0.54787(4) 0.0179(2) Uani 1 1 d .
C2 C 0.34005(12) 0.68183(11) 0.60089(5) 0.0166(2) Uani 1 1 d .
C4 C 0.51243(12) 0.76513(12) 0.53528(5) 0.0193(2) Uani 1 1 d .
C12 C 0.19479(12) 0.58120(11) 0.75242(5) 0.0195(2) Uani 1 1 d .
C5 C 0.38047(12) 0.89351(12) 0.65924(6) 0.0212(2) Uani 1 1 d .
C3 C 0.47299(11) 0.64639(12) 0.57249(5) 0.0186(2) Uani 1 1 d .
C32 C 0.37905(11) 0.96580(12) 0.44498(5) 0.0191(2) Uani 1 1 d .
C11 C 0.19673(11) 0.61040(12) 0.68237(5) 0.0202(2) Uani 1 1 d .
H11A H 0.1608 0.5387 0.6589 0.024 Uiso 1 1 calc R
H11B H 0.1436 0.6853 0.6737 0.024 Uiso 1 1 calc R
C37 C 0.36623(12) 1.07573(12) 0.40794(6) 0.0241(3) Uani 1 1 d .
H37 H 0.3887 1.1551 0.4248 0.029 Uiso 1 1 calc R
C1 C 0.33355(11) 0.83149(11) 0.59725(5) 0.0163(2) Uani 1 1 d .
C31 C 0.43106(13) 0.98086(12) 0.51198(6) 0.0212(2) Uani 1 1 d .
H31A H 0.5200 1.0126 0.5101 0.025 Uiso 1 1 calc R
H31B H 0.3788 1.0441 0.5341 0.025 Uiso 1 1 calc R
C27 C 0.41387(13) 0.34952(12) 0.65803(6) 0.0248(3) Uani 1 1 d .
H27 H 0.4897 0.3788 0.6775 0.030 Uiso 1 1 calc R
C22 C 0.40095(13) 0.35907(11) 0.59234(6) 0.0237(3) Uani 1 1 d .
C33 C 0.34541(12) 0.84844(12) 0.41888(5) 0.0210(2) Uani 1 1 d .
H33 H 0.3538 0.7744 0.4430 0.025 Uiso 1 1 calc R
C17 C 0.29940(13) 0.60970(12) 0.79188(6) 0.0226(2) Uani 1 1 d .
H17 H 0.3749 0.6457 0.7751 0.027 Uiso 1 1 calc R
C26 C 0.31538(14) 0.29708(12) 0.69443(6) 0.0282(3) Uani 1 1 d .
H26 H 0.3251 0.2920 0.7382 0.034 Uiso 1 1 calc R
C34 C 0.29922(13) 0.84021(13) 0.35694(6) 0.0250(3) Uani 1 1 d .
H34 H 0.2771 0.7610 0.3399 0.030 Uiso 1 1 calc R
C16 C 0.29130(14) 0.58438(13) 0.85659(6) 0.0280(3) Uani 1 1 d .
H16 H 0.3616 0.6037 0.8828 0.034 Uiso 1 1 calc R
C15 C 0.17919(15) 0.53062(13) 0.88220(6) 0.0303(3) Uani 1 1 d .
H15 H 0.1742 0.5143 0.9254 0.036 Uiso 1 1 calc R
C35 C 0.28626(14) 0.94995(13) 0.32070(6) 0.0288(3) Uani 1 1 d .
H35 H 0.2549 0.9446 0.2795 0.035 Uiso 1 1 calc R
C13 C 0.08300(13) 0.52624(13) 0.77866(6) 0.0277(3) Uani 1 1 d .
H13 H 0.0128 0.5059 0.7526 0.033 Uiso 1 1 calc R
C23 C 0.28731(15) 0.31261(13) 0.56443(6) 0.0309(3) Uani 1 1 d .
H23 H 0.2771 0.3177 0.5207 0.037 Uiso 1 1 calc R
C14 C 0.07515(15) 0.50154(13) 0.84318(7) 0.0331(3) Uani 1 1 d .
H14 H -0.0002 0.4654 0.8601 0.040 Uiso 1 1 calc R
C21 C 0.50598(15) 0.42068(13) 0.55308(7) 0.0303(3) Uani 1 1 d .
H21A H 0.5839 0.4301 0.5788 0.036 Uiso 1 1 calc R
H21B H 0.5273 0.3645 0.5180 0.036 Uiso 1 1 calc R
C25 C 0.20240(15) 0.25201(13) 0.66628(7) 0.0317(3) Uani 1 1 d .
H25 H 0.1359 0.2174 0.6909 0.038 Uiso 1 1 calc R
C24 C 0.18905(15) 0.25879(14) 0.60098(7) 0.0350(3) Uani 1 1 d .
H24 H 0.1140 0.2272 0.5817 0.042 Uiso 1 1 calc R
C36 C 0.32021(14) 1.06781(13) 0.34608(6) 0.0297(3) Uani 1 1 d .
H36 H 0.3122 1.1416 0.3217 0.036 Uiso 1 1 calc R
H3 H 0.5359(14) 0.6301(13) 0.6064(6) 0.016(3) Uiso 1 1 d .
H2 H 0.2720(14) 0.6512(14) 0.5732(7) 0.021(4) Uiso 1 1 d .
H1O H 0.1740(19) 0.8423(19) 0.5534(9) 0.049(5) Uiso 1 1 d .

loop_
_atom_site_aniso_label
_atom_site_aniso_U_11
_atom_site_aniso_U_22
_atom_site_aniso_U_33
_atom_site_aniso_U_23
_atom_site_aniso_U_13
_atom_site_aniso_U_12
F1 0.0289(4) 0.0303(4) 0.0209(3) 0.0001(3) -0.0104(3) -0.0018(3)
F2 0.0381(4) 0.0211(3) 0.0235(4) -0.0049(3) -0.0032(3) -0.0028(3)
F3 0.0427(4) 0.0305(4) 0.0155(3) -0.0068(3) 0.0092(3) -0.0011(4)
O2 0.0177(4) 0.0243(4) 0.0116(4) 0.0029(3) 0.0012(3) 0.0016(3)
O1 0.0177(4) 0.0225(4) 0.0227(4) -0.0029(3) -0.0023(4) 0.0055(3)
O4 0.0234(4) 0.0319(5) 0.0201(4) 0.0039(4) 0.0072(3) 0.0041(4)
O3 0.0384(5) 0.0203(4) 0.0153(4) -0.0016(3) 0.0047(4) 0.0089(4)
N1 0.0203(5) 0.0203(5) 0.0130(4) 0.0021(4) 0.0012(4) 0.0028(4)
C2 0.0204(6) 0.0193(5) 0.0101(5) -0.0007(4) -0.0008(4) 0.0013(4)
C4 0.0194(5) 0.0258(6) 0.0128(5) -0.0001(5) -0.0013(4) 0.0037(5)
C12 0.0222(6) 0.0180(5) 0.0182(5) 0.0009(4) 0.0040(5) 0.0037(5)
C5 0.0259(6) 0.0214(6) 0.0165(5) -0.0021(5) -0.0002(5) -0.0004(5)
C3 0.0212(6) 0.0218(6) 0.0128(5) 0.0001(4) 0.0011(4) 0.0053(5)
C32 0.0176(5) 0.0234(6) 0.0164(5) 0.0037(5) 0.0024(4) 0.0013(5)
C11 0.0165(5) 0.0264(6) 0.0176(5) 0.0001(5) 0.0015(4) -0.0001(5)
C37 0.0293(7) 0.0217(6) 0.0214(6) 0.0031(5) 0.0033(5) 0.0022(5)
C1 0.0158(5) 0.0202(5) 0.0130(5) -0.0012(4) 0.0003(4) 0.0030(4)
C31 0.0256(6) 0.0196(6) 0.0183(6) 0.0034(5) -0.0005(5) -0.0002(5)
C27 0.0304(7) 0.0199(6) 0.0242(6) -0.0005(5) -0.0056(5) 0.0007(5)
C22 0.0303(6) 0.0181(5) 0.0226(6) -0.0014(5) 0.0007(5) 0.0074(5)
C33 0.0245(6) 0.0211(6) 0.0174(5) 0.0047(5) -0.0001(5) 0.0012(5)
C17 0.0249(6) 0.0245(6) 0.0185(6) 0.0016(5) 0.0021(5) 0.0006(5)
C26 0.0389(7) 0.0227(6) 0.0230(6) 0.0028(5) -0.0007(5) -0.0001(6)
C34 0.0297(7) 0.0262(6) 0.0190(6) -0.0003(5) -0.0023(5) 0.0024(6)
C16 0.0351(7) 0.0313(7) 0.0174(6) 0.0007(5) -0.0002(5) 0.0048(6)
C15 0.0444(8) 0.0284(6) 0.0182(6) 0.0051(5) 0.0114(5) 0.0100(6)
C35 0.0363(7) 0.0347(7) 0.0153(5) 0.0034(5) -0.0009(5) 0.0084(6)
C13 0.0238(6) 0.0321(7) 0.0273(7) 0.0015(6) 0.0053(5) -0.0011(6)
C23 0.0407(8) 0.0299(7) 0.0221(6) -0.0055(5) -0.0072(6) 0.0085(6)
C14 0.0342(7) 0.0327(7) 0.0323(7) 0.0060(6) 0.0166(6) 0.0004(6)
C21 0.0377(7) 0.0227(6) 0.0304(7) 0.0010(5) 0.0098(6) 0.0131(6)
C25 0.0330(7) 0.0247(6) 0.0374(7) 0.0011(6) 0.0029(6) -0.0017(6)
C24 0.0321(7) 0.0326(7) 0.0403(8) -0.0067(6) -0.0102(6) -0.0007(6)
C36 0.0411(8) 0.0276(6) 0.0204(6) 0.0096(5) 0.0029(6) 0.0071(6)

loop_
_atom_type_symbol
_atom_type_description
_atom_type_scat_dispersion_real
_atom_type_scat_dispersion_imag
_atom_type_scat_source
C C 0.0181 0.0091 'International Tables Vol C Tables 4.2.6.8 and 6.1.1.4'
H H 0.0000 0.0000 'International Tables Vol C Tables 4.2.6.8 and 6.1.1.4'
N N 0.0311 0.0180 'International Tables Vol C Tables 4.2.6.8 and 6.1.1.4'
O O 0.0492 0.0322 'International Tables Vol C Tables 4.2.6.8 and 6.1.1.4'
F F 0.0727 0.0534 'International Tables Vol C Tables 4.2.6.8 and 6.1.1.4'

loop_
_geom_angle_atom_site_label_1
_geom_angle_atom_site_label_2
_geom_angle_atom_site_label_3
_geom_angle
C2 O2 C11 114.13(8)
C3 O3 C21 115.62(9)
C4 N1 C1 114.19(10)
C4 N1 C31 121.85(10)
C1 N1 C31 123.85(10)
O2 C2 C3 110.61(9)
O2 C2 C1 113.66(9)
C3 C2 C1 105.04(9)
O4 C4 N1 123.95(11)
O4 C4 C3 126.32(11)
N1 C4 C3 109.69(10)
C17 C12 C13 118.85(11)
C17 C12 C11 122.27(11)
C13 C12 C11 118.87(11)
F3 C5 F1 108.02(10)
F3 C5 F2 106.89(10)
F1 C5 F2 107.08(10)
F3 C5 C1 112.46(10)
F1 C5 C1 110.89(10)
F2 C5 C1 111.25(10)
O3 C3 C4 106.39(9)
O3 C3 C2 114.62(10)
C4 C3 C2 103.94(9)
C33 C32 C37 118.74(11)
C33 C32 C31 123.24(11)
C37 C32 C31 118.01(11)
O2 C11 C12 109.22(9)
C36 C37 C32 120.62(12)
O1 C1 N1 112.64(9)
O1 C1 C5 105.22(9)
N1 C1 C5 108.00(9)
O1 C1 C2 116.93(10)
N1 C1 C2 102.48(9)
C5 C1 C2 111.43(9)
N1 C31 C32 112.89(10)
C26 C27 C22 120.78(12)
C23 C22 C27 118.35(12)
C23 C22 C21 120.93(12)
C27 C22 C21 120.71(12)
C32 C33 C34 120.77(11)
C12 C17 C16 120.09(12)
C27 C26 C25 120.43(12)
C35 C34 C33 120.02(12)
C15 C16 C17 120.53(13)
C14 C15 C16 119.65(12)
C34 C35 C36 119.81(12)
C14 C13 C12 120.89(13)
C24 C23 C22 120.80(12)
C15 C14 C13 119.99(13)
O3 C21 C22 113.40(11)
C26 C25 C24 119.48(13)
C23 C24 C25 120.15(13)
C35 C36 C37 120.03(12)

loop_
_geom_bond_atom_site_label_1
_geom_bond_atom_site_label_2
_geom_bond_distance
F1 C5 1.3394(15)
F2 C5 1.3414(14)
F3 C5 1.3344(14)
O2 C2 1.4070(13)
O2 C11 1.4295(14)
O1 C1 1.3835(14)
O4 C4 1.2276(15)
O3 C3 1.4156(14)
O3 C21 1.4388(15)
N1 C4 1.3402(16)
N1 C1 1.4634(14)
N1 C31 1.4636(15)
C2 C3 1.5325(16)
C2 C1 1.5658(16)
C4 C3 1.5222(17)
C12 C17 1.3889(18)
C12 C13 1.3949(18)
C12 C11 1.5102(16)
C5 C1 1.5371(15)
C32 C33 1.3869(17)
C32 C37 1.3949(17)
C32 C31 1.5196(16)
C37 C36 1.3910(19)
C27 C26 1.3809(19)
C27 C22 1.3967(18)
C22 C23 1.391(2)
C22 C21 1.5023(19)
C33 C34 1.3933(17)
C17 C16 1.3940(17)
C26 C25 1.383(2)
C34 C35 1.3840(18)
C16 C15 1.387(2)
C15 C14 1.380(2)
C35 C36 1.386(2)
C13 C14 1.389(2)
C23 C24 1.387(2)
C25 C24 1.387(2)
